data_7038247
loop_
_publ_author_name
'Pettinari, Riccardo'
'Marchetti, Fabio'
'Pettinari, Claudio'
'Condello, Francesca'
'Skelton, Brian W.'
'White, Allan H.'
'Chierotti, Michele R.'
'Gobetto, Roberto'

_publ_section_title
;
 Self-assembly of arene ruthenium acylpyrazolone fragments to tetranuclear
 metallacycles. Molecular structures and solid-state (15)N CPMAS NMR
 correlations.
;
_journal_issue 9
_journal_name_full 'Dalton transactions (Cambridge, England : 2003)'
_journal_page_first 3974
_journal_page_last 3982
_journal_paper_doi 10.1039/c6dt00168h
_journal_volume 45
_journal_year 2016
_chemical_absolute_configuration ad
_chemical_formula_moiety
;
C88 H96 Cl4 N8 O8 Ru4, 4(C F3 O3 S),C H Cl3, 2(H2 O)
;
_chemical_formula_sum 'C93 H101 Cl7 F12 N8 O22 Ru4 S4'
_chemical_formula_weight 2691.49
_chemical_name_systematic
;
 ?
;
_space_group_IT_number 5
_symmetry_cell_setting monoclinic
_symmetry_space_group_name_Hall 'C 2y'
_symmetry_space_group_name_H-M 'C 1 2 1'
_atom_sites_solution_hydrogens geom
_atom_sites_solution_primary direct
_atom_sites_solution_secondary difmap
_audit_creation_date 2012-04-04T12:54:55-00:00
_audit_creation_method 'WinGX routine CIF_UPDATE'
_audit_update_record
;
2013-06-17 deposited with the CCDC.
2016-01-28 downloaded from the CCDC.
;
_cell_angle_alpha 90
_cell_angle_beta 116.629(7)
_cell_angle_gamma 90
_cell_formula_units_Z 2
_cell_length_a 32.1763(17)
_cell_length_b 11.3815(4)
_cell_length_c 15.8038(8)
_cell_measurement_reflns_used 6822
_cell_measurement_temperature 100(2)
_cell_measurement_theta_max 29.1592
_cell_measurement_theta_min 3.5735
_cell_volume 5173.7(5)
_computing_cell_refinement
;
        CrysAlisPro, Oxford Diffraction Ltd.,
        Version 1.171.33.52 (release 06-11-2009 CrysAlis171 .NET)
        (compiled Nov  6 2009,16:24:50)
;
_computing_data_collection
;
        CrysAlisPro, Oxford Diffraction Ltd.,
        Version 1.171.33.52 (release 06-11-2009 CrysAlis171 .NET)
        (compiled Nov  6 2009,16:24:50)
;
_computing_data_reduction
;
        CrysAlisPro, Oxford Diffraction Ltd.,
        Version 1.171.33.52 (release 06-11-2009 CrysAlis171 .NET)
        (compiled Nov  6 2009,16:24:50)
;
_computing_molecular_graphics 'OrtepII (Johnson, C. K. (1976)'
_computing_publication_material 'WinGX Farrugia, L. J. (1999)'
_computing_structure_refinement 'SHELXL-97 (Sheldrick, 2008)'
_diffrn_ambient_temperature 100(2)
_diffrn_detector_area_resol_mean 10.4738
_diffrn_measured_fraction_theta_full 0.98
_diffrn_measured_fraction_theta_max 0.98
_diffrn_measurement_device_type 'Oxford Diffraction Gemini diffractometer'
_diffrn_measurement_method '\w scans'
_diffrn_orient_matrix_UB_11 -0.0188680111
_diffrn_orient_matrix_UB_12 0.0145127026
_diffrn_orient_matrix_UB_13 0.0097954701
_diffrn_orient_matrix_UB_21 -0.0157261647
_diffrn_orient_matrix_UB_22 -0.0258902684
_diffrn_orient_matrix_UB_23 -0.0434850433
_diffrn_orient_matrix_UB_31 0.0024440114
_diffrn_orient_matrix_UB_32 -0.0548093593
_diffrn_orient_matrix_UB_33 0.0231690832
_diffrn_radiation_monochromator graphite
_diffrn_radiation_type MoK\a
_diffrn_radiation_wavelength 0.71073
_diffrn_reflns_av_R_equivalents 0.0984
_diffrn_reflns_av_unetI/netI 0.2057
_diffrn_reflns_limit_h_max 32
_diffrn_reflns_limit_h_min -40
_diffrn_reflns_limit_k_max 14
_diffrn_reflns_limit_k_min -14
_diffrn_reflns_limit_l_max 20
_diffrn_reflns_limit_l_min -20
_diffrn_reflns_number 27740
_diffrn_reflns_theta_full 27.5
_diffrn_reflns_theta_max 27.5
_diffrn_reflns_theta_min 3.58
_exptl_absorpt_coefficient_mu 0.93
_exptl_absorpt_correction_T_max 0.949
_exptl_absorpt_correction_T_min 0.904
_exptl_absorpt_correction_type analytical
_exptl_absorpt_process_details
;
   CrysAlisPro, Oxford Diffraction Ltd.,
        Version 1.171.33.52 (release 06-11-2009 CrysAlis171 .NET)
        (compiled Nov  6 2009,16:24:50)
Analytical numeric absorption correction using a multifaceted crystal
           model based on expressions derived by R.C. Clark & J.S.
        (Clark, R. C. & Reid, J. S. (1995). Acta Cryst. A51, 887-897)

;
_exptl_crystal_colour light_brown
_exptl_crystal_density_diffrn 1.728
_exptl_crystal_density_method 'not measured'
_exptl_crystal_description prism
_exptl_crystal_F_000 2716
_exptl_crystal_size_max 0.13
_exptl_crystal_size_mid 0.13
_exptl_crystal_size_min 0.07
_refine_diff_density_max 1.487
_refine_diff_density_min -0.893
_refine_diff_density_rms 0.139
_refine_ls_abs_structure_details 'Flack H D (1983), Acta Cryst. A39, 876-881'
_refine_ls_abs_structure_Flack -0.07(5)
_refine_ls_extinction_method none
_refine_ls_goodness_of_fit_ref 0.941
_refine_ls_hydrogen_treatment constr
_refine_ls_matrix_type full
_refine_ls_number_parameters 758
_refine_ls_number_reflns 11356
_refine_ls_number_restraints 412
_refine_ls_restrained_S_all 0.949
_refine_ls_R_factor_all 0.1317
_refine_ls_R_factor_gt 0.0738
_refine_ls_shift/su_max 0.004
_refine_ls_shift/su_mean 0
_refine_ls_structure_factor_coef Fsqd
_refine_ls_weighting_details 'calc w=1/[\s^2^(Fo^2^)+(0.0604P)^2^] where P=(Fo^2^+2Fc^2^)/3'
_refine_ls_weighting_scheme calc
_refine_ls_wR_factor_gt 0.1353
_refine_ls_wR_factor_ref 0.1486
_reflns_number_gt 6488
_reflns_number_total 11356
_reflns_threshold_expression I>2\s(I)
_cod_data_source_file c6dt00168h2.cif
_cod_data_source_block cpgp4
_cod_depositor_comments 'Adding full bibliography for 7038245--7038247.cif.'
_cod_original_cell_volume 5173.7(4)
_cod_original_sg_symbol_Hall 'c 2y'
_cod_database_code 7038247

loop_
_symmetry_equiv_pos_as_xyz
'x, y, z'
'-x, y, -z'
'x+1/2, y+1/2, z'
'-x+1/2, y+1/2, -z'

loop_
_atom_site_label
_atom_site_type_symbol
_atom_site_fract_x
_atom_site_fract_y
_atom_site_fract_z
_atom_site_U_iso_or_equiv
_atom_site_adp_type
_atom_site_occupancy
_atom_site_symmetry_multiplicity
_atom_site_calc_flag
_atom_site_refinement_flags
_atom_site_disorder_assembly
_atom_site_disorder_group
Ru1 Ru 0.38005(2) 0.65081(6) 0.15204(5) 0.01993(19) Uani 1 1 d . . .
Ru2 Ru 0.36538(2) 0.63284(7) 0.60136(5) 0.0224(2) Uani 1 1 d . . .
N11 N 0.5275(3) 0.6864(6) 0.3073(5) 0.0204(19) Uani 1 1 d . . .
N12 N 0.5617(3) 0.5985(6) 0.3240(5) 0.0195(19) Uani 1 1 d . . .
C111 C 0.5355(3) 0.8093(8) 0.3229(5) 0.019(2) Uani 1 1 d DU . .
C112 C 0.5341(4) 0.8817(8) 0.2524(7) 0.034(3) Uani 1 1 d DU . .
H112 H 0.5307 0.8488 0.1943 0.041 Uiso 1 1 calc R . .
C113 C 0.5377(4) 1.0019(8) 0.2649(7) 0.041(3) Uani 1 1 d DU . .
H113 H 0.5359 1.052 0.2153 0.049 Uiso 1 1 calc R . .
C114 C 0.5440(4) 1.0486(9) 0.3506(6) 0.040(3) Uani 1 1 d DU . .
H114 H 0.5472 1.1312 0.3597 0.048 Uiso 1 1 calc R . .
C115 C 0.5459(4) 0.9785(7) 0.4228(7) 0.034(3) Uani 1 1 d DU . .
H115 H 0.5499 1.0116 0.4812 0.041 Uiso 1 1 calc R . .
C116 C 0.5417(3) 0.8582(7) 0.4084(6) 0.026(2) Uani 1 1 d DU . .
H116 H 0.5432 0.8082 0.4578 0.031 Uiso 1 1 calc R . .
C13 C 0.5375(4) 0.5019(8) 0.2872(6) 0.0185(19) Uani 1 1 d U . .
C131 C 0.5625(3) 0.3875(8) 0.2939(6) 0.024(2) Uani 1 1 d U . .
H13A H 0.5955 0.4032 0.3131 0.036 Uiso 1 1 calc R . .
H13B H 0.5488 0.3485 0.232 0.036 Uiso 1 1 calc R . .
H13C H 0.5595 0.3365 0.3408 0.036 Uiso 1 1 calc R . .
C14 C 0.4886(3) 0.5204(8) 0.2434(6) 0.0174(19) Uani 1 1 d U . .
C15 C 0.4832(3) 0.6426(10) 0.2602(5) 0.0190(17) Uani 1 1 d U . .
O15 O 0.4480(2) 0.7072(5) 0.2376(4) 0.0172(15) Uani 1 1 d U . .
C16 C 0.4499(3) 0.4486(8) 0.1940(6) 0.018(2) Uani 1 1 d U . .
O16 O 0.4093(2) 0.4845(5) 0.1576(4) 0.0209(15) Uani 1 1 d U . .
C17 C 0.4579(4) 0.3166(8) 0.1861(7) 0.025(2) Uani 1 1 d U . .
H17A H 0.4719 0.2813 0.2502 0.03 Uiso 1 1 calc R . .
H17B H 0.4801 0.3063 0.159 0.03 Uiso 1 1 calc R . .
Cl17 Cl 0.40506(10) 0.2419(2) 0.1135(2) 0.0471(8) Uani 1 1 d . . .
C101 C 0.3064(3) 0.6287(10) 0.0516(6) 0.024(2) Uani 1 1 d U . .
C102 C 0.3126(3) 0.7293(9) 0.1054(6) 0.023(2) Uani 1 1 d U . .
H102 H 0.2944 0.7394 0.1383 0.028 Uiso 1 1 calc R . .
C103 C 0.3457(4) 0.8189(9) 0.1131(7) 0.030(3) Uani 1 1 d U . .
H103 H 0.3497 0.8866 0.1512 0.036 Uiso 1 1 calc R . .
C104 C 0.3717(4) 0.8040(9) 0.0635(7) 0.030(3) Uani 1 1 d U . .
C105 C 0.3681(4) 0.7042(9) 0.0116(7) 0.034(3) Uani 1 1 d U . .
H105 H 0.387 0.6924 -0.0198 0.041 Uiso 1 1 calc R . .
C106 C 0.3336(3) 0.6164(9) 0.0072(6) 0.025(2) Uani 1 1 d U . .
H106 H 0.3302 0.5472 -0.0289 0.031 Uiso 1 1 calc R . .
C107 C 0.2708(4) 0.5374(10) 0.0460(7) 0.031(3) Uani 1 1 d . . .
H107 H 0.275 0.5226 0.1117 0.038 Uiso 1 1 calc R . .
C108 C 0.2212(4) 0.5887(11) -0.0130(8) 0.049(4) Uani 1 1 d . . .
H10A H 0.2147 0.5941 -0.0797 0.073 Uiso 1 1 calc R . .
H10B H 0.2194 0.6671 0.0107 0.073 Uiso 1 1 calc R . .
H10C H 0.1982 0.537 -0.0072 0.073 Uiso 1 1 calc R . .
C109 C 0.2759(4) 0.4203(11) 0.0045(8) 0.049(3) Uani 1 1 d . . .
H10D H 0.2701 0.4319 -0.0614 0.073 Uiso 1 1 calc R . .
H10E H 0.2534 0.3639 0.0067 0.073 Uiso 1 1 calc R . .
H10F H 0.3075 0.39 0.0414 0.073 Uiso 1 1 calc R . .
C110 C 0.4089(4) 0.8950(9) 0.0754(7) 0.032(3) Uani 1 1 d . . .
H11A H 0.4355 0.8556 0.0735 0.048 Uiso 1 1 calc R . .
H11B H 0.419 0.9351 0.1363 0.048 Uiso 1 1 calc R . .
H11C H 0.396 0.9527 0.024 0.048 Uiso 1 1 calc R . .
N21 N 0.3829(3) 0.6872(7) 0.3534(6) 0.025(2) Uani 1 1 d . . .
N22 N 0.3744(3) 0.6041(6) 0.2784(5) 0.0194(19) Uani 1 1 d U . .
C211 C 0.3812(4) 0.8126(8) 0.3358(7) 0.021(2) Uani 1 1 d U . .
C212 C 0.3404(4) 0.8734(9) 0.3160(7) 0.032(2) Uani 1 1 d U . .
H212 H 0.3139 0.8326 0.3124 0.038 Uiso 1 1 calc R . .
C213 C 0.3385(4) 0.9953(10) 0.3014(8) 0.040(3) Uani 1 1 d U . .
H213 H 0.3111 1.0378 0.2899 0.048 Uiso 1 1 calc R . .
C214 C 0.3766(4) 1.0532(10) 0.3036(7) 0.032(3) Uani 1 1 d U . .
H214 H 0.3752 1.1343 0.2883 0.038 Uiso 1 1 calc R . .
C215 C 0.4172(4) 0.9889(10) 0.3291(7) 0.037(3) Uani 1 1 d U . .
H215 H 0.4443 1.0294 0.3357 0.045 Uiso 1 1 calc R . .
C216 C 0.4201(4) 0.8712(9) 0.3449(6) 0.027(2) Uani 1 1 d U . .
H216 H 0.4485 0.8306 0.362 0.033 Uiso 1 1 calc R . .
C23 C 0.3653(3) 0.5045(8) 0.3129(6) 0.017(2) Uani 1 1 d U . .
C231 C 0.3567(4) 0.3913(9) 0.2555(8) 0.038(3) Uani 1 1 d . . .
H23A H 0.3537 0.4097 0.1924 0.057 Uiso 1 1 calc R . .
H23B H 0.3281 0.354 0.2495 0.057 Uiso 1 1 calc R . .
H23C H 0.383 0.3375 0.2877 0.057 Uiso 1 1 calc R . .
C24 C 0.3648(3) 0.5178(8) 0.3987(6) 0.018(2) Uani 1 1 d . . .
C25 C 0.3764(3) 0.6438(11) 0.4243(6) 0.0210(19) Uani 1 1 d . . .
O25 O 0.3784(2) 0.6970(6) 0.4940(4) 0.0266(17) Uani 1 1 d . . .
C26 C 0.3570(3) 0.4386(9) 0.4589(7) 0.026(2) Uani 1 1 d . . .
O26 O 0.3588(2) 0.4688(6) 0.5373(5) 0.0274(17) Uani 1 1 d . . .
C27 C 0.3472(4) 0.3088(9) 0.4323(7) 0.035(3) Uani 1 1 d . . .
H27A H 0.3747 0.2734 0.4297 0.042 Uiso 1 1 calc R . .
H27B H 0.3207 0.3027 0.3684 0.042 Uiso 1 1 calc R . .
Cl27 Cl 0.33414(11) 0.2287(2) 0.51312(19) 0.0444(8) Uani 1 1 d . . .
C201 C 0.3276(4) 0.5768(10) 0.6812(7) 0.030(3) Uani 1 1 d U . .
C202 C 0.3579(4) 0.6544(12) 0.7291(7) 0.036(3) Uani 1 1 d U . .
H202 H 0.3796 0.6364 0.7923 0.044 Uiso 1 1 calc R . .
C203 C 0.3602(4) 0.7670(10) 0.6915(8) 0.040(3) Uani 1 1 d U . .
H203 H 0.3824 0.8232 0.7305 0.048 Uiso 1 1 calc R . .
C204 C 0.3313(4) 0.7937(10) 0.6016(8) 0.038(3) Uani 1 1 d U . .
C205 C 0.2978(4) 0.7158(10) 0.5451(8) 0.033(3) Uani 1 1 d U . .
H205 H 0.2762 0.7352 0.4821 0.04 Uiso 1 1 calc R . .
C206 C 0.2970(4) 0.6052(10) 0.5851(8) 0.037(3) Uani 1 1 d U . .
H206 H 0.2753 0.5477 0.5468 0.045 Uiso 1 1 calc R . .
C207 C 0.3239(4) 0.4543(12) 0.7191(9) 0.052(3) Uani 1 1 d U . .
H207 H 0.3267 0.3954 0.6749 0.063 Uiso 1 1 calc R . .
C208 C 0.3619(5) 0.4269(13) 0.8161(8) 0.059(3) Uani 1 1 d U . .
H20A H 0.3922 0.4343 0.8159 0.088 Uiso 1 1 calc R . .
H20B H 0.3581 0.3465 0.8337 0.088 Uiso 1 1 calc R . .
H20C H 0.3603 0.4821 0.8621 0.088 Uiso 1 1 calc R . .
C209 C 0.2756(5) 0.4380(14) 0.7140(10) 0.070(4) Uani 1 1 d U . .
H20D H 0.2711 0.4956 0.7552 0.105 Uiso 1 1 calc R . .
H20E H 0.2729 0.3584 0.7348 0.105 Uiso 1 1 calc R . .
H20F H 0.2518 0.4495 0.6486 0.105 Uiso 1 1 calc R . .
C210 C 0.3349(4) 0.9169(10) 0.5597(9) 0.048(3) Uani 1 1 d . . .
H21A H 0.3299 0.9069 0.4942 0.072 Uiso 1 1 calc R . .
H21B H 0.3658 0.9503 0.5976 0.072 Uiso 1 1 calc R . .
H21C H 0.3112 0.9699 0.5611 0.072 Uiso 1 1 calc R . .
S1 S 0.5 0.2985(4) 0.5 0.0411(11) Uani 1 2 d SD . .
O11 O 0.4657(6) 0.2833(16) 0.5364(13) 0.070(6) Uani 0.5 1 d PDU . .
O12 O 0.4789(8) 0.2679(17) 0.4037(9) 0.071(6) Uani 0.5 1 d PDU . .
O13 O 0.5424(5) 0.2558(16) 0.5613(15) 0.075(6) Uani 0.5 1 d PDU . .
C1 C 0.5 0.4577(11) 0.5 0.039(4) Uani 1 2 d SDU . .
F11 F 0.5334(4) 0.4853(11) 0.4645(8) 0.047(4) Uani 0.5 1 d PDU . .
F12 F 0.5262(6) 0.4982(14) 0.5856(9) 0.051(5) Uani 0.5 1 d PDU . .
F13 F 0.4659(6) 0.5140(17) 0.4490(14) 0.078(7) Uani 0.5 1 d PDU . .
S2 S 0.24035(10) 0.5461(3) 0.2784(2) 0.0417(8) Uani 1 1 d D . .
O21 O 0.2612(3) 0.6513(9) 0.2704(6) 0.067(2) Uani 1 1 d D . .
O22 O 0.2465(3) 0.5034(10) 0.3651(6) 0.083(3) Uani 1 1 d D . .
O23 O 0.2464(3) 0.4597(8) 0.2169(7) 0.075(3) Uani 1 1 d D . .
C2 C 0.1785(4) 0.5809(11) 0.2147(9) 0.064(4) Uani 1 1 d D . .
F21 F 0.1531(2) 0.4779(7) 0.2012(5) 0.075(3) Uani 1 1 d D . .
F22 F 0.1664(2) 0.6204(6) 0.1312(4) 0.056(2) Uani 1 1 d D . .
F23 F 0.1658(3) 0.6432(10) 0.2659(5) 0.088(2) Uani 1 1 d D . .
S3 S 0.5 0.6644(4) 0 0.0424(11) Uani 1 2 d SD . .
O31 O 0.5071(11) 0.7051(16) 0.0881(11) 0.085(9) Uani 0.5 1 d PD . .
O32 O 0.5305(7) 0.6789(17) -0.0387(17) 0.071(7) Uani 0.5 1 d PD . .
O33 O 0.4529(5) 0.6984(14) -0.0706(13) 0.062(5) Uani 0.5 1 d PD . .
C3 C 0.4895(6) 0.5071(12) 0.0063(13) 0.040(7) Uani 0.5 1 d PDU . .
F31 F 0.4859(8) 0.451(2) -0.0755(15) 0.045(7) Uani 0.5 1 d PDU . .
F32 F 0.4502(5) 0.4811(13) 0.0081(10) 0.067(4) Uani 0.5 1 d PDU . .
F33 F 0.5252(7) 0.461(2) 0.0703(17) 0.058(8) Uani 0.5 1 d PDU . .
C10 C 0.4888(6) 0.1109(9) 0.0232(11) 0.056(8) Uani 0.5 1 d PDU A 1
H10 H 0.48 0.1123 0.0763 0.067 Uiso 0.5 1 calc PR A 1
Cl1 Cl 0.5 -0.0334(4) 0 0.119(3) Uani 1 2 d SD . 1
Cl2 Cl 0.4473(5) 0.1838(8) -0.0756(9) 0.059(3) Uani 0.5 1 d PD . 1
Cl3 Cl 0.5406(7) 0.1898(14) 0.0534(14) 0.136(8) Uani 0.5 1 d PD . 1
O1 O 0.2447(4) 0.2136(11) 0.2397(11) 0.125(5) Uani 1 1 d . . .

loop_
_atom_site_aniso_label
_atom_site_aniso_U_11
_atom_site_aniso_U_22
_atom_site_aniso_U_33
_atom_site_aniso_U_23
_atom_site_aniso_U_13
_atom_site_aniso_U_12
Ru1 0.0187(4) 0.0115(4) 0.0248(4) -0.0030(4) 0.0055(3) 0.0001(4)
Ru2 0.0193(4) 0.0196(5) 0.0277(4) 0.0017(4) 0.0100(3) -0.0007(4)
N11 0.025(5) 0.013(4) 0.026(4) 0.008(3) 0.014(4) 0.003(4)
N12 0.018(5) 0.014(4) 0.020(4) -0.005(3) 0.002(4) -0.002(4)
C111 0.009(5) 0.018(5) 0.023(5) 0.001(4) 0.000(4) 0.004(4)
C112 0.035(6) 0.027(6) 0.032(5) 0.004(5) 0.007(5) -0.008(5)
C113 0.050(6) 0.019(5) 0.038(6) 0.011(4) 0.005(5) -0.005(5)
C114 0.044(6) 0.015(5) 0.040(6) 0.000(4) 0.001(5) -0.004(5)
C115 0.027(5) 0.026(5) 0.036(5) -0.009(4) 0.003(4) -0.007(5)
C116 0.022(5) 0.020(5) 0.028(5) -0.001(4) 0.006(4) 0.000(4)
C13 0.030(4) 0.016(4) 0.014(4) 0.000(3) 0.014(3) 0.005(4)
C131 0.023(4) 0.019(4) 0.024(4) -0.001(4) 0.005(4) 0.007(4)
C14 0.025(4) 0.011(4) 0.013(3) 0.001(3) 0.005(3) 0.001(3)
C15 0.022(3) 0.018(3) 0.017(3) 0.004(3) 0.008(3) -0.007(3)
O15 0.018(3) 0.008(3) 0.018(3) -0.005(2) 0.002(3) 0.002(3)
C16 0.020(4) 0.017(4) 0.021(4) -0.001(3) 0.012(3) -0.002(3)
O16 0.010(3) 0.015(3) 0.034(4) -0.004(3) 0.007(3) 0.001(3)
C17 0.026(4) 0.018(4) 0.030(4) -0.006(3) 0.011(3) 0.000(3)
Cl17 0.0404(18) 0.0187(15) 0.079(2) -0.0202(14) 0.0240(16) -0.0122(14)
C101 0.019(4) 0.019(4) 0.023(3) -0.005(3) 0.001(3) 0.000(4)
C102 0.024(4) 0.022(4) 0.020(4) 0.000(3) 0.007(3) 0.006(3)
C103 0.022(4) 0.022(4) 0.033(4) 0.002(3) 0.001(3) 0.007(4)
C104 0.031(4) 0.026(4) 0.029(4) 0.010(3) 0.011(3) 0.001(4)
C105 0.041(5) 0.030(4) 0.033(4) -0.008(3) 0.018(4) -0.009(4)
C106 0.016(4) 0.028(4) 0.021(4) -0.015(3) -0.002(3) 0.002(3)
C107 0.024(6) 0.034(7) 0.027(6) 0.002(5) 0.004(5) 0.001(5)
C108 0.023(7) 0.049(8) 0.063(8) -0.013(6) 0.009(6) -0.012(6)
C109 0.024(7) 0.042(8) 0.055(8) -0.014(6) -0.006(6) -0.010(6)
C110 0.032(6) 0.020(6) 0.037(6) 0.004(5) 0.011(5) 0.001(5)
N21 0.028(5) 0.021(5) 0.031(5) 0.006(3) 0.018(4) 0.001(4)
N22 0.019(3) 0.016(3) 0.024(3) -0.011(2) 0.010(2) -0.004(2)
C211 0.030(5) 0.013(4) 0.023(4) -0.002(3) 0.017(4) -0.007(4)
C212 0.033(5) 0.024(5) 0.040(5) -0.001(4) 0.019(4) 0.002(4)
C213 0.041(6) 0.029(6) 0.052(6) 0.009(5) 0.023(5) 0.007(5)
C214 0.044(6) 0.021(5) 0.042(5) -0.001(4) 0.030(5) -0.001(5)
C215 0.042(6) 0.037(6) 0.041(6) -0.006(5) 0.026(5) -0.011(5)
C216 0.033(5) 0.022(5) 0.031(4) -0.004(4) 0.018(4) 0.000(4)
C23 0.012(4) 0.012(4) 0.021(4) 0.002(3) 0.001(3) 0.001(3)
C231 0.038(7) 0.015(6) 0.066(8) -0.007(5) 0.028(6) -0.002(5)
C24 0.011(5) 0.018(5) 0.024(5) -0.003(4) 0.006(4) -0.008(4)
C25 0.010(4) 0.025(5) 0.024(5) -0.011(6) 0.003(3) 0.000(6)
O25 0.015(4) 0.036(4) 0.021(4) -0.006(3) 0.001(3) -0.013(3)
C26 0.015(5) 0.017(6) 0.046(7) 0.002(5) 0.013(5) 0.002(4)
O26 0.026(4) 0.014(4) 0.040(4) -0.003(3) 0.014(3) -0.007(3)
C27 0.040(7) 0.038(7) 0.018(5) 0.004(5) 0.005(5) 0.003(6)
Cl27 0.066(2) 0.0233(15) 0.0468(17) 0.0044(12) 0.0278(16) -0.0166(15)
C201 0.028(4) 0.038(5) 0.035(4) 0.007(3) 0.024(4) 0.005(4)
C202 0.038(4) 0.042(5) 0.036(4) 0.005(4) 0.022(3) 0.006(4)
C203 0.039(5) 0.045(5) 0.046(5) -0.006(4) 0.028(4) 0.002(4)
C204 0.042(5) 0.039(5) 0.043(5) 0.002(4) 0.029(4) 0.001(4)
C205 0.026(4) 0.040(5) 0.036(4) 0.012(4) 0.015(4) 0.005(4)
C206 0.021(4) 0.046(5) 0.049(5) -0.001(4) 0.020(4) -0.009(4)
C207 0.045(6) 0.055(6) 0.068(6) 0.029(5) 0.036(5) 0.007(5)
C208 0.063(7) 0.058(7) 0.059(6) 0.022(6) 0.030(6) 0.010(6)
C209 0.057(7) 0.067(7) 0.085(7) 0.031(6) 0.031(6) 0.012(6)
C210 0.045(8) 0.032(7) 0.074(8) 0.009(6) 0.033(7) 0.019(6)
S1 0.050(3) 0.029(2) 0.043(3) 0 0.019(2) 0
O11 0.088(10) 0.058(9) 0.082(9) 0.022(7) 0.054(8) -0.017(7)
O12 0.092(10) 0.070(10) 0.065(9) 0.001(7) 0.047(8) -0.019(8)
O13 0.054(9) 0.052(9) 0.096(10) 0.003(8) 0.013(7) 0.010(8)
C1 0.039(8) 0.028(7) 0.035(7) 0 0.003(6) 0
F11 0.051(7) 0.047(7) 0.036(6) 0.018(5) 0.014(5) -0.021(6)
F12 0.074(9) 0.046(8) 0.049(7) -0.027(6) 0.041(7) -0.034(6)
F13 0.053(9) 0.077(10) 0.098(10) 0.010(8) 0.029(7) 0.009(7)
S2 0.0308(18) 0.048(2) 0.0416(18) 0.0059(15) 0.0121(15) -0.0060(16)
O21 0.043(5) 0.046(6) 0.104(6) -0.009(7) 0.026(4) -0.013(6)
O22 0.044(6) 0.133(10) 0.061(6) 0.012(6) 0.013(5) -0.024(6)
O23 0.085(8) 0.051(6) 0.111(8) -0.014(6) 0.064(6) 0.000(6)
C2 0.061(10) 0.076(11) 0.070(10) 0.004(8) 0.043(9) -0.014(8)
F21 0.041(5) 0.069(6) 0.093(6) 0.030(5) 0.011(4) -0.027(4)
F22 0.050(4) 0.054(5) 0.046(4) 0.025(4) 0.006(3) -0.004(4)
F23 0.079(5) 0.112(7) 0.094(5) 0.012(7) 0.057(5) 0.029(7)
S3 0.068(3) 0.032(3) 0.042(2) 0 0.037(2) 0
O31 0.20(3) 0.049(13) 0.035(11) -0.011(9) 0.075(16) -0.027(17)
O32 0.094(17) 0.051(15) 0.110(19) -0.022(12) 0.084(16) -0.007(12)
O33 0.058(13) 0.038(11) 0.114(17) 0.007(10) 0.061(13) 0.003(9)
C3 0.042(11) 0.045(9) 0.040(9) -0.012(8) 0.026(8) -0.001(8)
F31 0.063(10) 0.039(9) 0.043(9) -0.015(6) 0.033(7) 0.001(7)
F32 0.079(8) 0.063(8) 0.071(7) -0.004(6) 0.045(7) -0.015(7)
F33 0.056(11) 0.057(11) 0.060(11) -0.007(7) 0.024(8) 0.013(8)
C10 0.058(11) 0.045(11) 0.061(10) 0.006(8) 0.023(8) -0.004(8)
Cl1 0.260(10) 0.028(3) 0.172(6) 0 0.189(7) 0
Cl2 0.124(10) 0.015(4) 0.082(6) 0.000(4) 0.086(7) 0.006(5)
Cl3 0.131(12) 0.070(10) 0.193(18) 0.047(9) 0.060(12) 0.038(8)
O1 0.101(10) 0.083(9) 0.189(13) -0.004(9) 0.064(10) -0.026(8)

loop_
_atom_type_symbol
_atom_type_description
_atom_type_scat_dispersion_real
_atom_type_scat_dispersion_imag
_atom_type_scat_source
C C 0.0033 0.0016 'International Tables Vol C Tables 4.2.6.8 and 6.1.1.4'
H H 0 0 'International Tables Vol C Tables 4.2.6.8 and 6.1.1.4'
N N 0.0061 0.0033 'International Tables Vol C Tables 4.2.6.8 and 6.1.1.4'
O O 0.0106 0.006 'International Tables Vol C Tables 4.2.6.8 and 6.1.1.4'
F F 0.0171 0.0103 'International Tables Vol C Tables 4.2.6.8 and 6.1.1.4'
S S 0.1246 0.1234 'International Tables Vol C Tables 4.2.6.8 and 6.1.1.4'
Cl Cl 0.1484 0.1585 'International Tables Vol C Tables 4.2.6.8 and 6.1.1.4'
Ru Ru -1.2594 0.8363 'International Tables Vol C Tables 4.2.6.8 and 6.1.1.4'

loop_
_exptl_crystal_face_index_h
_exptl_crystal_face_index_k
_exptl_crystal_face_index_l
_exptl_crystal_face_perp_dist
-2 0 1 0.0455
2 0 -1 0.067
1 0 0 0.0246
-1 0 0 0.0483
-1 0 -2 0.1073
0 -1 0 0.0346
0 1 0 0.0548
1 0 2 0.053

loop_
_geom_angle_atom_site_label_1
_geom_angle_atom_site_label_2
_geom_angle_atom_site_label_3
_geom_angle
_geom_angle_site_symmetry_1
_geom_angle_site_symmetry_3
O15 Ru1 O16 86.0(2) . .
O15 Ru1 C106 141.0(3) . .
O16 Ru1 C106 88.0(3) . .
O15 Ru1 C102 134.2(3) . .
O16 Ru1 C102 139.0(3) . .
C106 Ru1 C102 66.0(3) . .
O15 Ru1 N22 88.5(3) . .
O16 Ru1 N22 87.8(3) . .
C106 Ru1 N22 129.8(3) . .
C102 Ru1 N22 85.9(3) . .
O15 Ru1 C103 99.5(3) . .
O16 Ru1 C103 167.2(3) . .
C106 Ru1 C103 80.4(4) . .
C102 Ru1 C103 39.1(4) . .
N22 Ru1 C103 103.8(3) . .
O15 Ru1 C105 103.3(3) . .
O16 Ru1 C105 99.5(3) . .
C106 Ru1 C105 40.1(4) . .
C102 Ru1 C105 81.0(4) . .
N22 Ru1 C105 166.4(4) . .
C103 Ru1 C105 68.0(4) . .
O15 Ru1 C104 87.8(3) . .
O16 Ru1 C104 132.3(4) . .
C106 Ru1 C104 68.4(4) . .
C102 Ru1 C104 68.4(4) . .
N22 Ru1 C104 139.2(3) . .
C103 Ru1 C104 37.4(4) . .
C105 Ru1 C104 37.0(4) . .
O15 Ru1 C101 168.3(3) . .
O16 Ru1 C101 104.2(3) . .
C106 Ru1 C101 36.3(3) . .
C102 Ru1 C101 37.2(4) . .
N22 Ru1 C101 97.5(3) . .
C103 Ru1 C101 69.3(4) . .
C105 Ru1 C101 69.7(4) . .
C104 Ru1 C101 81.1(4) . .
O25 Ru2 O26 86.1(3) . .
O25 Ru2 C206 122.5(3) . .
O26 Ru2 C206 86.2(4) . .
O25 Ru2 C204 89.5(3) . .
O26 Ru2 C204 145.8(4) . .
C206 Ru2 C204 67.8(4) . .
O25 Ru2 N12 86.6(3) . 2_656
O26 Ru2 N12 87.2(3) . 2_656
C206 Ru2 N12 149.5(4) . 2_656
C204 Ru2 N12 126.4(4) . 2_656
O25 Ru2 C203 113.6(4) . .
O26 Ru2 C203 159.5(4) . .
C206 Ru2 C203 78.5(4) . .
C204 Ru2 C203 36.4(4) . .
N12 Ru2 C203 99.0(4) 2_656 .
O25 Ru2 C202 152.1(4) . .
O26 Ru2 C202 121.8(4) . .
C206 Ru2 C202 65.4(4) . .
C204 Ru2 C202 68.1(4) . .
N12 Ru2 C202 93.4(3) 2_656 .
C203 Ru2 C202 38.8(4) . .
O25 Ru2 C205 92.6(3) . .
O26 Ru2 C205 109.0(4) . .
C206 Ru2 C205 38.6(4) . .
C204 Ru2 C205 37.2(4) . .
N12 Ru2 C205 163.6(4) 2_656 .
C203 Ru2 C205 66.4(4) . .
C202 Ru2 C205 79.7(4) . .
O25 Ru2 C201 160.9(3) . .
O26 Ru2 C201 93.2(4) . .
C206 Ru2 C201 38.5(4) . .
C204 Ru2 C201 80.3(4) . .
N12 Ru2 C201 112.4(3) 2_656 .
C203 Ru2 C201 66.4(4) . .
C202 Ru2 C201 34.2(4) . .
C205 Ru2 C201 69.6(4) . .
C15 N11 C111 121.0(8) . .
C15 N11 N12 112.0(8) . .
C111 N11 N12 126.5(7) . .
C13 N12 N11 104.5(7) . .
C13 N12 Ru2 132.8(7) . 2_656
N11 N12 Ru2 122.7(5) . 2_656
C112 C111 C116 119.2(9) . .
C112 C111 N11 120.8(8) . .
C116 C111 N11 119.8(7) . .
C111 C112 C113 120.6(10) . .
C111 C112 H112 119.7 . .
C113 C112 H112 119.7 . .
C112 C113 C114 119.2(9) . .
C112 C113 H113 120.4 . .
C114 C113 H113 120.4 . .
C115 C114 C113 121.6(9) . .
C115 C114 H114 119.2 . .
C113 C114 H114 119.2 . .
C114 C115 C116 118.2(9) . .
C114 C115 H115 120.9 . .
C116 C115 H115 120.9 . .
C115 C116 C111 121.1(9) . .
C115 C116 H116 119.4 . .
C111 C116 H116 119.4 . .
N12 C13 C14 113.3(8) . .
N12 C13 C131 119.8(9) . .
C14 C13 C131 126.9(9) . .
C13 C131 H13A 109.5 . .
C13 C131 H13B 109.5 . .
H13A C131 H13B 109.5 . .
C13 C131 H13C 109.5 . .
H13A C131 H13C 109.5 . .
H13B C131 H13C 109.5 . .
C16 C14 C13 134.4(9) . .
C16 C14 C15 120.9(8) . .
C13 C14 C15 104.7(8) . .
O15 C15 N11 121.7(10) . .
O15 C15 C14 132.7(8) . .
N11 C15 C14 105.6(8) . .
C15 O15 Ru1 123.4(6) . .
O16 C16 C14 123.9(9) . .
O16 C16 C17 117.7(8) . .
C14 C16 C17 118.4(8) . .
C16 O16 Ru1 132.7(6) . .
C16 C17 Cl17 111.8(7) . .
C16 C17 H17A 109.3 . .
Cl17 C17 H17A 109.3 . .
C16 C17 H17B 109.3 . .
Cl17 C17 H17B 109.3 . .
H17A C17 H17B 107.9 . .
C106 C101 C102 117.1(9) . .
C106 C101 C107 123.1(9) . .
C102 C101 C107 119.8(9) . .
C106 C101 Ru1 69.4(5) . .
C102 C101 Ru1 69.5(5) . .
C107 C101 Ru1 131.4(7) . .
C101 C102 C103 122.3(9) . .
C101 C102 Ru1 73.3(6) . .
C103 C102 Ru1 70.8(6) . .
C101 C102 H102 118.9 . .
C103 C102 H102 118.9 . .
Ru1 C102 H102 129.8 . .
C104 C103 C102 118.4(10) . .
C104 C103 Ru1 72.1(6) . .
C102 C103 Ru1 70.1(6) . .
C104 C103 H103 120.8 . .
C102 C103 H103 120.8 . .
Ru1 C103 H103 129.2 . .
C105 C104 C103 121.8(10) . .
C105 C104 C110 118.9(10) . .
C103 C104 C110 118.9(10) . .
C105 C104 Ru1 71.0(6) . .
C103 C104 Ru1 70.5(6) . .
C110 C104 Ru1 126.8(7) . .
C104 C105 C106 116.5(10) . .
C104 C105 Ru1 72.0(6) . .
C106 C105 Ru1 68.9(5) . .
C104 C105 H105 121.7 . .
C106 C105 H105 121.7 . .
Ru1 C105 H105 129.5 . .
C101 C106 C105 123.8(9) . .
C101 C106 Ru1 74.3(5) . .
C105 C106 Ru1 71.0(5) . .
C101 C106 H106 118.1 . .
C105 C106 H106 118.1 . .
Ru1 C106 H106 129.2 . .
C101 C107 C109 113.5(9) . .
C101 C107 C108 108.9(9) . .
C109 C107 C108 110.4(9) . .
C101 C107 H107 108 . .
C109 C107 H107 108 . .
C108 C107 H107 108 . .
C107 C108 H10A 109.5 . .
C107 C108 H10B 109.5 . .
H10A C108 H10B 109.5 . .
C107 C108 H10C 109.5 . .
H10A C108 H10C 109.5 . .
H10B C108 H10C 109.5 . .
C107 C109 H10D 109.5 . .
C107 C109 H10E 109.5 . .
H10D C109 H10E 109.5 . .
C107 C109 H10F 109.5 . .
H10D C109 H10F 109.5 . .
H10E C109 H10F 109.5 . .
C104 C110 H11A 109.5 . .
C104 C110 H11B 109.5 . .
H11A C110 H11B 109.5 . .
C104 C110 H11C 109.5 . .
H11A C110 H11C 109.5 . .
H11B C110 H11C 109.5 . .
C25 N21 N22 114.1(8) . .
C25 N21 C211 121.5(9) . .
N22 N21 C211 120.7(7) . .
C23 N22 N21 102.4(7) . .
C23 N22 Ru1 135.1(6) . .
N21 N22 Ru1 122.5(5) . .
C216 C211 C212 120.5(10) . .
C216 C211 N21 120.5(9) . .
C212 C211 N21 118.9(9) . .
C211 C212 C213 119.8(11) . .
C211 C212 H212 120.1 . .
C213 C212 H212 120.1 . .
C214 C213 C212 119.7(11) . .
C214 C213 H213 120.1 . .
C212 C213 H213 120.1 . .
C213 C214 C215 117.7(11) . .
C213 C214 H214 121.1 . .
C215 C214 H214 121.1 . .
C216 C215 C214 123.4(11) . .
C216 C215 H215 118.3 . .
C214 C215 H215 118.3 . .
C215 C216 C211 118.6(10) . .
C215 C216 H216 120.7 . .
C211 C216 H216 120.7 . .
N22 C23 C24 114.1(8) . .
N22 C23 C231 118.9(8) . .
C24 C23 C231 127.0(9) . .
C23 C231 H23A 109.5 . .
C23 C231 H23B 109.5 . .
H23A C231 H23B 109.5 . .
C23 C231 H23C 109.5 . .
H23A C231 H23C 109.5 . .
H23B C231 H23C 109.5 . .
C23 C24 C26 132.8(9) . .
C23 C24 C25 105.3(8) . .
C26 C24 C25 121.9(8) . .
O25 C25 N21 127.4(11) . .
O25 C25 C24 128.5(9) . .
N21 C25 C24 104.1(8) . .
C25 O25 Ru2 127.9(7) . .
O26 C26 C24 123.0(9) . .
O26 C26 C27 116.4(9) . .
C24 C26 C27 120.5(9) . .
C26 O26 Ru2 132.0(6) . .
C26 C27 Cl27 112.7(7) . .
C26 C27 H27A 109 . .
Cl27 C27 H27A 109 . .
C26 C27 H27B 109 . .
Cl27 C27 H27B 109 . .
H27A C27 H27B 107.8 . .
C202 C201 C206 116.8(10) . .
C202 C201 C207 124.4(10) . .
C206 C201 C207 118.7(10) . .
C202 C201 Ru2 70.8(6) . .
C206 C201 Ru2 67.7(5) . .
C207 C201 Ru2 130.0(8) . .
C201 C202 C203 122.7(10) . .
C201 C202 Ru2 75.0(6) . .
C203 C202 Ru2 70.3(6) . .
C201 C202 H202 118.6 . .
C203 C202 H202 118.6 . .
Ru2 C202 H202 128.4 . .
C204 C203 C202 120.3(11) . .
C204 C203 Ru2 71.4(7) . .
C202 C203 Ru2 70.8(6) . .
C204 C203 H203 119.9 . .
C202 C203 H203 119.9 . .
Ru2 C203 H203 130.6 . .
C203 C204 C205 120.9(11) . .
C203 C204 C210 120.1(11) . .
C205 C204 C210 119.0(10) . .
C203 C204 Ru2 72.2(7) . .
C205 C204 Ru2 72.5(7) . .
C210 C204 Ru2 128.8(8) . .
C204 C205 C206 116.8(10) . .
C204 C205 Ru2 70.3(7) . .
C206 C205 Ru2 69.2(6) . .
C204 C205 H205 121.6 . .
C206 C205 H205 121.6 . .
Ru2 C205 H205 131.4 . .
C205 C206 C201 122.3(10) . .
C205 C206 Ru2 72.3(6) . .
C201 C206 Ru2 73.8(6) . .
C205 C206 H206 118.8 . .
C201 C206 H206 118.8 . .
Ru2 C206 H206 127.2 . .
C208 C207 C209 111.8(10) . .
C208 C207 C201 114.4(11) . .
C209 C207 C201 110.0(10) . .
C208 C207 H207 106.7 . .
C209 C207 H207 106.7 . .
C201 C207 H207 106.7 . .
C207 C208 H20A 109.5 . .
C207 C208 H20B 109.5 . .
H20A C208 H20B 109.5 . .
C207 C208 H20C 109.5 . .
H20A C208 H20C 109.5 . .
H20B C208 H20C 109.5 . .
C207 C209 H20D 109.5 . .
C207 C209 H20E 109.5 . .
H20D C209 H20E 109.5 . .
C207 C209 H20F 109.5 . .
H20D C209 H20F 109.5 . .
H20E C209 H20F 109.5 . .
C204 C210 H21A 109.5 . .
C204 C210 H21B 109.5 . .
H21A C210 H21B 109.5 . .
C204 C210 H21C 109.5 . .
H21A C210 H21C 109.5 . .
H21B C210 H21C 109.5 . .
O13 S1 O12 121.7(11) . .
O13 S1 O12 121.7(11) 2_656 2_656
O13 S1 O11 111.7(11) 2_656 2_656
O12 S1 O11 108.3(10) 2_656 2_656
O13 S1 O11 111.7(11) . .
O12 S1 O11 108.3(10) . .
O13 S1 C1 110.9(8) . .
O13 S1 C1 110.9(8) 2_656 .
O12 S1 C1 104.4(8) . .
O12 S1 C1 104.4(8) 2_656 .
O11 S1 C1 96.8(7) 2_656 .
O11 S1 C1 96.8(7) . .
F13 C1 F12 118.1(13) . .
F13 C1 F12 118.1(13) 2_656 2_656
F13 C1 F11 103.6(11) . .
F12 C1 F11 94.5(9) . .
F13 C1 F11 103.6(11) 2_656 2_656
F12 C1 F11 94.5(9) 2_656 2_656
F13 C1 S1 121.8(11) . .
F12 C1 S1 110.5(9) . .
F11 C1 S1 102.5(7) . .
O22 S2 O21 121.8(6) . .
O22 S2 O23 114.9(7) . .
O21 S2 O23 107.7(6) . .
O22 S2 C2 105.0(6) . .
O21 S2 C2 102.2(5) . .
O23 S2 C2 102.5(6) . .
F23 C2 F22 115.1(11) . .
F23 C2 F21 103.5(10) . .
F22 C2 F21 104.6(9) . .
F23 C2 S2 110.6(9) . .
F22 C2 S2 113.5(8) . .
F21 C2 S2 108.8(8) . .
O32 S3 O31 125.2(11) 2_655 2_655
O32 S3 O31 125.2(11) . .
O32 S3 O33 109.1(11) 2_655 2_655
O31 S3 O33 108.9(12) 2_655 2_655
O32 S3 O33 109.1(11) . .
O31 S3 O33 108.9(12) . .
O32 S3 C3 109.0(9) . .
O31 S3 C3 102.9(9) . .
O33 S3 C3 98.4(8) . .
O32 S3 C3 109.0(9) 2_655 2_655
O31 S3 C3 102.9(9) 2_655 2_655
O33 S3 C3 98.4(8) 2_655 2_655
F33 C3 F32 115.6(17) . .
F33 C3 F31 102.9(13) . .
F32 C3 F31 103.7(15) . .
F33 C3 S3 109.1(16) . .
F32 C3 S3 115.1(12) . .
F31 C3 S3 109.6(14) . .
Cl2 C10 Cl1 113.9(8) . .
Cl2 C10 Cl3 104.6(9) . .
Cl1 C10 Cl3 106.1(9) . .
Cl2 C10 H10 110.7 . .
Cl1 C10 H10 110.7 . .
Cl3 C10 H10 110.7 . .

loop_
_geom_bond_atom_site_label_1
_geom_bond_atom_site_label_2
_geom_bond_distance
_geom_bond_site_symmetry_2
Ru1 O15 2.089(6) .
Ru1 O16 2.099(6) .
Ru1 C106 2.135(8) .
Ru1 C102 2.148(10) .
Ru1 N22 2.152(7) .
Ru1 C103 2.156(10) .
Ru1 C105 2.163(10) .
Ru1 C104 2.176(10) .
Ru1 C101 2.196(8) .
Ru2 O25 2.056(6) .
Ru2 O26 2.089(7) .
Ru2 C206 2.121(10) .
Ru2 C204 2.135(12) .
Ru2 N12 2.137(8) 2_656
Ru2 C203 2.146(11) .
Ru2 C202 2.153(9) .
Ru2 C205 2.163(11) .
Ru2 C201 2.202(10) .
N11 C15 1.372(11) .
N11 C111 1.423(11) .
N11 N12 1.423(10) .
N12 C13 1.321(12) .
N12 Ru2 2.137(8) 2_656
C111 C112 1.370(8) .
C111 C116 1.391(8) .
C112 C113 1.380(8) .
C112 H112 0.95 .
C113 C114 1.382(8) .
C113 H113 0.95 .
C114 C115 1.372(8) .
C114 H114 0.95 .
C115 C116 1.384(8) .
C115 H115 0.95 .
C116 H116 0.95 .
C13 C14 1.422(13) .
C13 C131 1.509(12) .
C131 H13A 0.98 .
C131 H13B 0.98 .
C131 H13C 0.98 .
C14 C16 1.401(13) .
C14 C15 1.441(14) .
C15 O15 1.261(11) .
C16 O16 1.235(10) .
C16 C17 1.539(13) .
C17 Cl17 1.784(10) .
C17 H17A 0.99 .
C17 H17B 0.99 .
C101 C106 1.350(12) .
C101 C102 1.386(13) .
C101 C107 1.520(14) .
C102 C103 1.441(14) .
C102 H102 0.95 .
C103 C104 1.388(14) .
C103 H103 0.95 .
C104 C105 1.376(14) .
C104 C110 1.529(14) .
C105 C106 1.473(14) .
C105 H105 0.95 .
C106 H106 0.95 .
C107 C109 1.526(16) .
C107 C108 1.558(14) .
C107 H107 1 .
C108 H10A 0.98 .
C108 H10B 0.98 .
C108 H10C 0.98 .
C109 H10D 0.98 .
C109 H10E 0.98 .
C109 H10F 0.98 .
C110 H11A 0.98 .
C110 H11B 0.98 .
C110 H11C 0.98 .
N21 C25 1.324(11) .
N21 N22 1.443(10) .
N21 C211 1.450(12) .
N22 C23 1.347(11) .
C211 C216 1.367(14) .
C211 C212 1.390(14) .
C212 C213 1.403(14) .
C212 H212 0.95 .
C213 C214 1.378(15) .
C213 H213 0.95 .
C214 C215 1.389(15) .
C214 H214 0.95 .
C215 C216 1.358(14) .
C215 H215 0.95 .
C216 H216 0.95 .
C23 C24 1.371(13) .
C23 C231 1.528(13) .
C231 H23A 0.98 .
C231 H23B 0.98 .
C231 H23C 0.98 .
C24 C26 1.412(13) .
C24 C25 1.491(15) .
C25 O25 1.232(10) .
C26 O26 1.263(11) .
C26 C27 1.529(14) .
C27 Cl27 1.767(11) .
C27 H27A 0.99 .
C27 H27B 0.99 .
C201 C202 1.281(15) .
C201 C206 1.428(14) .
C201 C207 1.543(16) .
C202 C203 1.429(16) .
C202 H202 0.95 .
C203 C204 1.338(15) .
C203 H203 0.95 .
C204 C205 1.373(15) .
C204 C210 1.577(16) .
C205 C206 1.415(14) .
C205 H205 0.95 .
C206 H206 0.95 .
C207 C208 1.505(16) .
C207 C209 1.533(17) .
C207 H207 1 .
C208 H20A 0.98 .
C208 H20B 0.98 .
C208 H20C 0.98 .
C209 H20D 0.98 .
C209 H20E 0.98 .
C209 H20F 0.98 .
C210 H21A 0.98 .
C210 H21B 0.98 .
C210 H21C 0.98 .
S1 O13 1.361(13) .
S1 O13 1.361(13) 2_656
S1 O12 1.405(13) .
S1 O12 1.405(13) 2_656
S1 O11 1.466(13) 2_656
S1 O11 1.466(13) .
S1 C1 1.813(12) .
C1 F13 1.214(15) 2_656
C1 F13 1.214(15) .
C1 F12 1.315(12) .
C1 F12 1.315(12) 2_656
C1 F11 1.453(11) .
C1 F11 1.453(11) 2_656
S2 O22 1.382(9) .
S2 O21 1.405(9) .
S2 O23 1.456(9) .
S2 C2 1.826(12) .
C2 F23 1.273(13) .
C2 F22 1.278(11) .
C2 F21 1.390(12) .
S3 O32 1.379(13) .
S3 O32 1.379(13) 2_655
S3 O31 1.386(12) 2_655
S3 O31 1.386(12) .
S3 O33 1.475(13) 2_655
S3 O33 1.475(13) .
S3 C3 1.832(14) .
S3 C3 1.832(14) 2_655
C3 F33 1.255(18) .
C3 F32 1.313(15) .
C3 F31 1.397(17) .
C10 Cl2 1.744(10) .
C10 Cl1 1.754(9) .
C10 Cl3 1.759(10) .
C10 H10 1 .
